data_7117960
loop_
_publ_author_name
'Geetha Bolla'
'Ashwini Nangia'

_publ_section_title
;
 Multicomponent ternary cocrystals of the sulfonamide group with
 pyridine-amides and lactams
;
_journal_name_full Chem.Commun.
_journal_page_first 15578
_journal_paper_doi 10.1039/C5cc06475A
_journal_volume 51
_journal_year 2015
_chemical_compound_source synthetic
_chemical_formula_moiety C7H7NO4S,C6H6N2O,C6H7NO
_chemical_formula_sum 'C19 H20 N4 O6 S'
_chemical_formula_weight 432.45
_chemical_melting_point 423
_chemical_name_common 'Sulfonamide benzoic acid; nicotinamide; 6methyl 2pyridone'
_chemical_name_systematic 'Sulfonamide benzoic acid; nicotinamide; 6methyl 2pyridone'
_space_group_IT_number 14
_symmetry_cell_setting monoclinic
_symmetry_space_group_name_Hall '-P 2ybc'
_symmetry_space_group_name_H-M 'P 1 21/c 1'
_atom_sites_solution_hydrogens geom
_atom_sites_solution_primary direct
_atom_sites_solution_secondary difmap
_audit_creation_method SHELXL-97
_audit_update_record
;
2015-07-22 deposited with the CCDC.
2015-08-27 downloaded from the CCDC.
;
_cell_angle_alpha 90.00
_cell_angle_beta 98.283(2)
_cell_angle_gamma 90.00
_cell_formula_units_Z 4
_cell_length_a 8.2357(8)
_cell_length_b 26.102(3)
_cell_length_c 9.2781(9)
_cell_measurement_reflns_used 5576
_cell_measurement_temperature 298(2)
_cell_measurement_theta_max 25.95
_cell_measurement_theta_min 2.35
_cell_volume 1973.7(4)
_computing_structure_refinement 'SHELXL-97 (Sheldrick, 1997)'
_computing_structure_solution 'SHELXS-97 (Sheldrick, 1990)'
_diffrn_ambient_temperature 298(2)
_diffrn_measured_fraction_theta_full 0.996
_diffrn_measured_fraction_theta_max 0.996
_diffrn_measurement_device_type 'CCD area detector'
_diffrn_measurement_method 'phi and omega scans'
_diffrn_radiation_monochromator graphite
_diffrn_radiation_source 'fine-focus sealed tube'
_diffrn_radiation_type MoK\a
_diffrn_radiation_wavelength 0.71073
_diffrn_reflns_av_R_equivalents 0.0301
_diffrn_reflns_av_sigmaI/netI 0.0214
_diffrn_reflns_limit_h_max 10
_diffrn_reflns_limit_h_min -10
_diffrn_reflns_limit_k_max 32
_diffrn_reflns_limit_k_min -32
_diffrn_reflns_limit_l_max 11
_diffrn_reflns_limit_l_min -11
_diffrn_reflns_number 20165
_diffrn_reflns_theta_full 25.98
_diffrn_reflns_theta_max 25.98
_diffrn_reflns_theta_min 1.56
_exptl_absorpt_coefficient_mu 0.210
_exptl_absorpt_correction_type none
_exptl_crystal_colour COLORLES
_exptl_crystal_density_diffrn 1.455
_exptl_crystal_density_method 'not measured'
_exptl_crystal_description PLATE
_exptl_crystal_F_000 904
_exptl_crystal_recrystallization_method 'Re-crystallisation from solvent: EtOAC, THF'
_exptl_crystal_size_max 0.22
_exptl_crystal_size_mid 0.20
_exptl_crystal_size_min 0.18
_refine_diff_density_max 0.309
_refine_diff_density_min -0.240
_refine_diff_density_rms 0.052
_refine_ls_extinction_method none
_refine_ls_goodness_of_fit_ref 1.204
_refine_ls_hydrogen_treatment mixed
_refine_ls_matrix_type full
_refine_ls_number_parameters 296
_refine_ls_number_reflns 3854
_refine_ls_number_restraints 0
_refine_ls_restrained_S_all 1.204
_refine_ls_R_factor_all 0.0609
_refine_ls_R_factor_gt 0.0555
_refine_ls_shift/su_max 0.000
_refine_ls_shift/su_mean 0.000
_refine_ls_structure_factor_coef Fsqd
_refine_ls_weighting_details 'calc w=1/[\s^2^(Fo^2^)+(0.0492P)^2^+1.0550P] where P=(Fo^2^+2Fc^2^)/3'
_refine_ls_weighting_scheme calc
_refine_ls_wR_factor_gt 0.1258
_refine_ls_wR_factor_ref 0.1287
_reflns_number_gt 3533
_reflns_number_total 3854
_reflns_threshold_expression >2sigma(I)
_cod_data_source_file c5cc06475a2.cif
_cod_data_source_block SMBANAMMEHP111
_cod_original_cell_volume 1973.7(3)
_cod_original_sg_symbol_H-M 'P2(1)/c '
_cod_database_code 7117960

loop_
_symmetry_equiv_pos_as_xyz
'x, y, z'
'-x, y+1/2, -z+1/2'
'-x, -y, -z'
'x, -y-1/2, z-1/2'

loop_
_atom_site_label
_atom_site_type_symbol
_atom_site_fract_x
_atom_site_fract_y
_atom_site_fract_z
_atom_site_U_iso_or_equiv
_atom_site_adp_type
_atom_site_occupancy
_atom_site_symmetry_multiplicity
_atom_site_calc_flag
_atom_site_refinement_flags
_atom_site_disorder_assembly
_atom_site_disorder_group
S1 S 0.29996(7) 0.71894(2) 0.97826(6) 0.03667(17) Uani 1 1 d . . .
O5 O 1.0307(2) 0.36482(6) 0.16015(19) 0.0462(4) Uani 1 1 d . . .
O2 O 0.2372(2) 0.70442(7) 1.10843(17) 0.0511(5) Uani 1 1 d . . .
O4 O 0.6668(3) 0.54311(7) 0.6191(2) 0.0599(6) Uani 1 1 d . . .
N3 N 0.1725(3) 0.36166(8) 0.8842(2) 0.0423(5) Uani 1 1 d . . .
O1 O 0.4097(2) 0.76131(7) 0.9828(2) 0.0522(5) Uani 1 1 d . . .
N2 N 0.7939(3) 0.45809(8) 0.5183(2) 0.0530(6) Uani 1 1 d . . .
C6 C 0.3887(3) 0.61772(9) 0.9803(2) 0.0389(5) Uani 1 1 d . . .
H6 H 0.3364 0.6143 1.0621 0.047 Uiso 1 1 calc R . .
O3 O 0.6103(3) 0.49300(7) 0.7979(2) 0.0680(6) Uani 1 1 d . . .
C4 C 0.5373(3) 0.58073(8) 0.8016(2) 0.0356(5) Uani 1 1 d . . .
O6 O 0.1275(3) 0.44695(7) 0.8605(2) 0.0644(6) Uani 1 1 d . . .
C1 C 0.3965(3) 0.66459(8) 0.9142(2) 0.0334(5) Uani 1 1 d . . .
N4 N 0.9889(3) 0.44863(9) 0.1264(3) 0.0543(6) Uani 1 1 d . . .
C2 C 0.4743(3) 0.67009(9) 0.7924(2) 0.0412(5) Uani 1 1 d . . .
H2 H 0.4784 0.7019 0.7481 0.049 Uiso 1 1 calc R . .
C5 C 0.4596(3) 0.57578(9) 0.9238(2) 0.0411(5) Uani 1 1 d . . .
H5 H 0.4553 0.5439 0.9680 0.049 Uiso 1 1 calc R . .
C3 C 0.5450(3) 0.62831(9) 0.7377(2) 0.0409(5) Uani 1 1 d . . .
H3 H 0.5987 0.6320 0.6567 0.049 Uiso 1 1 calc R . .
C8 C 0.9199(3) 0.41018(8) 0.3454(2) 0.0371(5) Uani 1 1 d . . .
C19 C 0.6083(3) 0.53412(9) 0.7413(3) 0.0420(6) Uani 1 1 d . . .
N1 N 0.1450(3) 0.73269(9) 0.8581(2) 0.0403(5) Uani 1 1 d . . .
C13 C 0.1955(3) 0.40792(9) 0.8201(3) 0.0459(6) Uani 1 1 d . . .
C16 C 0.3330(3) 0.31580(10) 0.7418(3) 0.0499(6) Uani 1 1 d . . .
H16 H 0.3779 0.2853 0.7142 0.060 Uiso 1 1 calc R . .
C7 C 0.8535(3) 0.45442(9) 0.3930(3) 0.0474(6) Uani 1 1 d . . .
H7 H 0.8502 0.4834 0.3341 0.057 Uiso 1 1 calc R . .
C12 C 0.9844(3) 0.40667(8) 0.2027(2) 0.0380(5) Uani 1 1 d . . .
C17 C 0.2368(3) 0.31605(9) 0.8481(3) 0.0413(5) Uani 1 1 d . . .
C9 C 0.9250(3) 0.36787(9) 0.4351(3) 0.0487(6) Uani 1 1 d . . .
H9 H 0.9703 0.3373 0.4081 0.058 Uiso 1 1 calc R . .
C18 C 0.1941(3) 0.27064(10) 0.9315(3) 0.0571(7) Uani 1 1 d . . .
H18A H 0.2448 0.2407 0.8977 0.086 Uiso 1 1 calc R . .
H18B H 0.0772 0.2662 0.9175 0.086 Uiso 1 1 calc R . .
H18C H 0.2328 0.2757 1.0331 0.086 Uiso 1 1 calc R . .
C15 C 0.3646(4) 0.36176(12) 0.6739(3) 0.0563(7) Uani 1 1 d . . .
H15 H 0.4319 0.3615 0.6016 0.068 Uiso 1 1 calc R . .
C10 C 0.8629(4) 0.37106(10) 0.5643(3) 0.0576(7) Uani 1 1 d . . .
H10 H 0.8645 0.3427 0.6253 0.069 Uiso 1 1 calc R . .
C14 C 0.2999(4) 0.40644(11) 0.7105(3) 0.0550(7) Uani 1 1 d . . .
H14 H 0.3235 0.4365 0.6640 0.066 Uiso 1 1 calc R . .
C11 C 0.7985(4) 0.41675(10) 0.6018(3) 0.0524(7) Uani 1 1 d . . .
H11 H 0.7562 0.4188 0.6893 0.063 Uiso 1 1 calc R . .
H1B H 0.173(3) 0.7473(11) 0.786(3) 0.050(8) Uiso 1 1 d . . .
H1A H 0.088(3) 0.7067(11) 0.840(3) 0.043(7) Uiso 1 1 d . . .
H4A H 0.953(3) 0.4778(12) 0.150(3) 0.057(8) Uiso 1 1 d . . .
H4B H 1.024(4) 0.4470(12) 0.045(4) 0.066(9) Uiso 1 1 d . . .
H3A H 0.119(3) 0.3629(11) 0.957(3) 0.055(8) Uiso 1 1 d . . .
H4C H 0.706(4) 0.5147(14) 0.588(4) 0.089(12) Uiso 1 1 d . . .

loop_
_atom_site_aniso_label
_atom_site_aniso_U_11
_atom_site_aniso_U_22
_atom_site_aniso_U_33
_atom_site_aniso_U_23
_atom_site_aniso_U_13
_atom_site_aniso_U_12
S1 0.0449(3) 0.0352(3) 0.0315(3) -0.0049(2) 0.0109(2) 0.0035(2)
O5 0.0558(11) 0.0330(8) 0.0546(10) -0.0067(7) 0.0243(8) 0.0011(7)
O2 0.0695(12) 0.0541(11) 0.0333(9) -0.0027(7) 0.0199(8) 0.0144(9)
O4 0.0959(16) 0.0455(11) 0.0474(11) 0.0027(8) 0.0412(11) 0.0171(10)
N3 0.0487(12) 0.0417(11) 0.0394(11) 0.0004(9) 0.0164(9) 0.0052(9)
O1 0.0540(11) 0.0415(10) 0.0614(11) -0.0154(8) 0.0093(9) -0.0043(8)
N2 0.0735(16) 0.0417(12) 0.0499(12) -0.0020(10) 0.0294(11) 0.0062(11)
C6 0.0491(14) 0.0407(12) 0.0302(11) 0.0043(9) 0.0170(10) 0.0057(10)
O3 0.1082(17) 0.0371(10) 0.0707(13) 0.0052(9) 0.0533(12) 0.0099(10)
C4 0.0396(12) 0.0370(12) 0.0315(11) -0.0025(9) 0.0098(9) 0.0015(9)
O6 0.0985(16) 0.0409(10) 0.0615(12) 0.0060(9) 0.0377(11) 0.0175(10)
C1 0.0379(12) 0.0354(11) 0.0278(10) -0.0038(8) 0.0080(9) 0.0031(9)
N4 0.0854(18) 0.0350(12) 0.0504(14) -0.0002(10) 0.0365(13) 0.0060(11)
C2 0.0547(15) 0.0338(12) 0.0383(12) 0.0037(9) 0.0174(11) 0.0002(10)
C5 0.0553(15) 0.0357(12) 0.0359(12) 0.0065(9) 0.0186(11) 0.0046(10)
C3 0.0542(15) 0.0427(13) 0.0301(11) -0.0003(9) 0.0207(10) -0.0008(11)
C8 0.0393(12) 0.0331(11) 0.0401(12) -0.0046(9) 0.0091(10) -0.0017(9)
C19 0.0499(14) 0.0397(13) 0.0398(13) -0.0028(10) 0.0178(11) 0.0003(10)
N1 0.0454(12) 0.0362(11) 0.0410(12) 0.0025(9) 0.0117(9) 0.0004(9)
C13 0.0600(16) 0.0418(13) 0.0380(13) 0.0001(10) 0.0136(11) 0.0040(12)
C16 0.0530(15) 0.0509(15) 0.0465(14) -0.0123(12) 0.0093(12) 0.0111(12)
C7 0.0643(17) 0.0357(12) 0.0471(14) 0.0013(10) 0.0249(12) 0.0049(11)
C12 0.0385(12) 0.0332(12) 0.0442(13) -0.0062(10) 0.0124(10) -0.0017(9)
C17 0.0393(13) 0.0390(12) 0.0443(13) -0.0051(10) 0.0016(10) 0.0045(10)
C9 0.0682(17) 0.0327(12) 0.0467(14) -0.0036(10) 0.0134(12) 0.0046(11)
C18 0.0521(16) 0.0428(14) 0.078(2) 0.0028(13) 0.0130(14) 0.0026(12)
C15 0.0621(17) 0.0738(19) 0.0361(13) -0.0045(12) 0.0177(12) 0.0092(14)
C10 0.091(2) 0.0398(14) 0.0440(14) 0.0050(11) 0.0177(14) -0.0023(14)
C14 0.0706(18) 0.0577(16) 0.0404(14) 0.0074(12) 0.0202(13) 0.0022(14)
C11 0.0706(18) 0.0501(15) 0.0411(14) -0.0049(11) 0.0235(13) -0.0050(13)

loop_
_atom_type_symbol
_atom_type_description
_atom_type_scat_dispersion_real
_atom_type_scat_dispersion_imag
_atom_type_scat_source
C C 0.0033 0.0016 'International Tables Vol C Tables 4.2.6.8 and 6.1.1.4'
H H 0.0000 0.0000 'International Tables Vol C Tables 4.2.6.8 and 6.1.1.4'
N N 0.0061 0.0033 'International Tables Vol C Tables 4.2.6.8 and 6.1.1.4'
O O 0.0106 0.0060 'International Tables Vol C Tables 4.2.6.8 and 6.1.1.4'
S S 0.1246 0.1234 'International Tables Vol C Tables 4.2.6.8 and 6.1.1.4'

loop_
_geom_angle_atom_site_label_1
_geom_angle_atom_site_label_2
_geom_angle_atom_site_label_3
_geom_angle
_geom_angle_site_symmetry_1
_geom_angle_site_symmetry_3
O1 S1 O2 119.00(11) . .
O1 S1 N1 106.49(12) . .
O2 S1 N1 107.25(12) . .
O1 S1 C1 108.58(11) . .
O2 S1 C1 107.78(10) . .
N1 S1 C1 107.19(10) . .
C17 N3 C13 125.4(2) . .
C11 N2 C7 118.0(2) . .
C1 C6 C5 119.2(2) . .
C3 C4 C5 119.4(2) . .
C3 C4 C19 121.77(19) . .
C5 C4 C19 118.9(2) . .
C6 C1 C2 120.9(2) . .
C6 C1 S1 120.77(16) . .
C2 C1 S1 118.28(17) . .
C3 C2 C1 119.5(2) . .
C6 C5 C4 120.5(2) . .
C2 C3 C4 120.6(2) . .
C7 C8 C9 117.1(2) . .
C7 C8 C12 122.8(2) . .
C9 C8 C12 120.0(2) . .
O3 C19 O4 123.8(2) . .
O3 C19 C4 123.3(2) . .
O4 C19 C4 112.9(2) . .
O6 C13 N3 119.6(2) . .
O6 C13 C14 125.5(2) . .
N3 C13 C14 114.9(2) . .
C17 C16 C15 119.4(2) . .
N2 C7 C8 123.7(2) . .
O5 C12 N4 122.1(2) . .
O5 C12 C8 120.0(2) . .
N4 C12 C8 117.9(2) . .
C16 C17 N3 118.2(2) . .
C16 C17 C18 125.7(2) . .
N3 C17 C18 116.1(2) . .
C10 C9 C8 119.7(2) . .
C14 C15 C16 121.6(2) . .
C11 C10 C9 118.8(2) . .
C15 C14 C13 120.4(3) . .
N2 C11 C10 122.6(2) . .

loop_
_geom_bond_atom_site_label_1
_geom_bond_atom_site_label_2
_geom_bond_distance
_geom_bond_site_symmetry_2
S1 O1 1.4250(18) .
S1 O2 1.4317(17) .
S1 N1 1.610(2) .
S1 C1 1.771(2) .
O5 C12 1.240(3) .
O4 C19 1.315(3) .
N3 C17 1.364(3) .
N3 C13 1.371(3) .
N2 C11 1.326(3) .
N2 C7 1.329(3) .
C6 C1 1.374(3) .
C6 C5 1.380(3) .
O3 C19 1.194(3) .
C4 C3 1.382(3) .
C4 C5 1.385(3) .
C4 C19 1.494(3) .
O6 C13 1.246(3) .
C1 C2 1.385(3) .
N4 C12 1.308(3) .
C2 C3 1.368(3) .
C8 C7 1.377(3) .
C8 C9 1.380(3) .
C8 C12 1.498(3) .
C13 C14 1.424(4) .
C16 C17 1.351(3) .
C16 C15 1.397(4) .
C17 C18 1.485(4) .
C9 C10 1.372(4) .
C15 C14 1.346(4) .
C10 C11 1.370(4) .
